data_7105995
loop_
_publ_author_name
'Zibin Zhang'
'Yan Luo'
'Binyuan Xia'
'Chengyou Han'
'Yihua Yu'
'Xiaopeng Chen'
'Feihe Huang'

_publ_section_title
;
 Four Structural isomers of BMpillar[5]arene: Synthesis, Crystal
 Structures and Complexation with N-Octyltrimethyl Ammonium
 Hexafluorophosphate
;
_journal_name_full Chem.Commun.
_journal_page_first 2417
_journal_paper_doi 10.1039/c0cc03732j
_journal_volume 47
_journal_year 2011
_chemical_formula_moiety 'C60 H80 O10'
_chemical_formula_sum 'C60 H80 O10'
_chemical_formula_weight 961.24
_chemical_name_systematic
;
?
;
_space_group_IT_number 14
_symmetry_cell_setting monoclinic
_symmetry_space_group_name_Hall '-P 2ybc'
_symmetry_space_group_name_H-M 'P 1 21/c 1'
_atom_sites_solution_hydrogens geom
_atom_sites_solution_primary direct
_atom_sites_solution_secondary difmap
_audit_creation_method SHELXL-97
_cell_angle_alpha 90.00
_cell_angle_beta 92.4743(12)
_cell_angle_gamma 90.00
_cell_formula_units_Z 4
_cell_length_a 11.96204(12)
_cell_length_b 12.44483(17)
_cell_length_c 40.2960(6)
_cell_measurement_reflns_used 30540
_cell_measurement_temperature 293(2)
_cell_measurement_theta_max 67.06
_cell_measurement_theta_min 3.70
_cell_volume 5993.09(14)
_computing_cell_refinement 'CrysAlis PRO (Oxford Diffraction, 2009)'
_computing_data_collection 'CrysAlis PRO'
_computing_data_reduction 'CrysAlis PRO'
_computing_molecular_graphics 'OLEX2 (Dolomanov et al., 2009)'
_computing_publication_material OLEX2
_computing_structure_refinement 'SHELXL-97 (Sheldrick, 1997)'
_computing_structure_solution 'SHELXS-97 (Sheldrick, 1990)'
_diffrn_ambient_temperature 293(2)
_diffrn_detector_area_resol_mean 10.3592
_diffrn_measured_fraction_theta_full 0.990
_diffrn_measured_fraction_theta_max 0.990
_diffrn_measurement_device_type 'Xcalibur, Atlas, Gemini ultra'
_diffrn_measurement_method '\w scans'
_diffrn_radiation_monochromator graphite
_diffrn_radiation_source 'fine-focus sealed tube'
_diffrn_radiation_type CuK\a
_diffrn_radiation_wavelength 1.54184
_diffrn_reflns_av_R_equivalents 0.0420
_diffrn_reflns_av_sigmaI/netI 0.0364
_diffrn_reflns_limit_h_max 14
_diffrn_reflns_limit_h_min -13
_diffrn_reflns_limit_k_max 13
_diffrn_reflns_limit_k_min -14
_diffrn_reflns_limit_l_max 46
_diffrn_reflns_limit_l_min -47
_diffrn_reflns_number 30540
_diffrn_reflns_theta_full 67.06
_diffrn_reflns_theta_max 67.06
_diffrn_reflns_theta_min 3.70
_exptl_absorpt_coefficient_mu 0.566
_exptl_absorpt_correction_T_max 0.967
_exptl_absorpt_correction_T_min 0.838
_exptl_absorpt_correction_type multi-scan
_exptl_absorpt_process_details
;
CrysAlisPro, Oxford Diffraction Ltd.,
Empirical absorption correction using spherical harmonics,
implemented in SCALE3 ABSPACK scaling algorithm.
;
_exptl_crystal_colour Colorless
_exptl_crystal_density_diffrn 1.065
_exptl_crystal_density_method 'not measured'
_exptl_crystal_description Block
_exptl_crystal_F_000 2080
_exptl_crystal_size_max 0.59
_exptl_crystal_size_mid 0.26
_exptl_crystal_size_min 0.06
_refine_diff_density_max 1.597
_refine_diff_density_min -0.563
_refine_diff_density_rms 0.068
_refine_ls_extinction_method none
_refine_ls_goodness_of_fit_ref 1.066
_refine_ls_hydrogen_treatment constr
_refine_ls_matrix_type full
_refine_ls_number_parameters 631
_refine_ls_number_reflns 10596
_refine_ls_number_restraints 7
_refine_ls_restrained_S_all 1.077
_refine_ls_R_factor_all 0.1053
_refine_ls_R_factor_gt 0.0835
_refine_ls_shift/su_max 0.000
_refine_ls_shift/su_mean 0.000
_refine_ls_structure_factor_coef Fsqd
_refine_ls_weighting_details 'calc w=1/[\s^2^(Fo^2^)+(0.1510P)^2^+3.4897P] where P=(Fo^2^+2Fc^2^)/3'
_refine_ls_weighting_scheme calc
_refine_ls_wR_factor_gt 0.2458
_refine_ls_wR_factor_ref 0.2632
_reflns_number_gt 7468
_reflns_number_total 10596
_reflns_threshold_expression >2sigma(I)
_cod_data_source_file C0CC03732J.TXT
_cod_data_source_block 3
_cod_depositor_comments
;
The following automatic conversions were performed:

'_exptl_absorpt_correction_type' value 'multi-scan'' was replaced
with the value 'multi-scan' as specified in the replacement file
'src/cod-tools/trunk/data/replacement-values/replacement_values.lst'.

Automatic conversion script
Id: cif_fix_values 5376 2017-05-30 11:51:03Z andrius 
;
_cod_original_sg_symbol_H-M 'P 21/c'
_cod_database_code 7105995

loop_
_symmetry_equiv_pos_as_xyz
'x, y, z'
'-x, y+1/2, -z+1/2'
'-x, -y, -z'
'x, -y-1/2, z-1/2'

loop_
_atom_site_label
_atom_site_type_symbol
_atom_site_fract_x
_atom_site_fract_y
_atom_site_fract_z
_atom_site_U_iso_or_equiv
_atom_site_adp_type
_atom_site_occupancy
_atom_site_symmetry_multiplicity
_atom_site_calc_flag
_atom_site_refinement_flags
_atom_site_disorder_assembly
_atom_site_disorder_group
O1 O -0.0359(2) -0.1805(2) 0.10800(7) 0.0623(7) Uani 1 1 d . . .
O2 O 0.31164(19) 0.2100(2) 0.25013(7) 0.0515(6) Uani 1 1 d . . .
O3 O 0.2836(2) 0.3992(2) 0.05316(8) 0.0627(7) Uani 1 1 d . . .
O4 O -0.10180(19) 0.23358(18) 0.08823(6) 0.0471(6) Uani 1 1 d . . .
O5 O 0.19507(18) -0.2081(2) 0.21779(7) 0.0518(6) Uani 1 1 d . . .
O6 O 0.5528(2) 0.04000(19) 0.07145(6) 0.0503(6) Uani 1 1 d . . .
O7 O 0.5304(2) 0.35926(19) 0.15637(6) 0.0481(6) Uani 1 1 d . . .
O8 O 0.58231(19) -0.06596(19) 0.19365(6) 0.0480(6) Uani 1 1 d . . .
O9 O -0.08479(19) 0.1271(2) 0.20536(6) 0.0486(6) Uani 1 1 d . . .
O10 O 0.18357(18) -0.00567(19) 0.01270(6) 0.0450(5) Uani 1 1 d . . .
C1 C 0.0851(10) -0.5135(6) 0.1825(2) 0.169(5) Uani 1 1 d . . .
H1A H 0.0503 -0.5169 0.1606 0.254 Uiso 1 1 calc R . .
H1B H 0.0284 -0.5095 0.1986 0.254 Uiso 1 1 calc R . .
H1C H 0.1297 -0.5766 0.1864 0.254 Uiso 1 1 calc R . .
C2 C 0.6182(6) -0.3481(5) 0.0568(2) 0.109(2) Uani 1 1 d . . .
H2A H 0.5887 -0.4096 0.0450 0.163 Uiso 1 1 calc R . .
H2B H 0.6168 -0.3609 0.0802 0.163 Uiso 1 1 calc R . .
H2C H 0.6940 -0.3358 0.0507 0.163 Uiso 1 1 calc R . .
C3 C 0.5447(7) 0.5459(4) 0.16534(14) 0.108(2) Uani 1 1 d . . .
H3A H 0.4825 0.5618 0.1499 0.129 Uiso 1 1 calc R . .
H3B H 0.5458 0.6007 0.1825 0.129 Uiso 1 1 calc R . .
C4 C -0.0600(8) -0.3529(7) 0.06146(18) 0.143(4) Uani 1 1 d D . .
H4A H -0.0893 -0.2837 0.0542 0.171 Uiso 1 1 calc R . .
H4B H -0.1170 -0.3879 0.0741 0.171 Uiso 1 1 calc R . .
C5 C 0.6498(9) 0.5545(5) 0.14727(16) 0.125(3) Uani 1 1 d . . .
H5A H 0.6463 0.5060 0.1284 0.150 Uiso 1 1 calc R . .
H5B H 0.6572 0.6271 0.1389 0.150 Uiso 1 1 calc R . .
C6 C 0.7492(7) 0.5281(7) 0.16888(18) 0.127(3) Uani 1 1 d . . .
H6A H 0.8155 0.5352 0.1565 0.190 Uiso 1 1 calc R . .
H6B H 0.7432 0.4556 0.1767 0.190 Uiso 1 1 calc R . .
H6C H 0.7533 0.5764 0.1875 0.190 Uiso 1 1 calc R . .
C7 C 0.1599(7) -0.4133(5) 0.1853(2) 0.120(3) Uani 1 1 d . . .
H7A H 0.2141 -0.4169 0.1681 0.144 Uiso 1 1 calc R . .
H7B H 0.1137 -0.3505 0.1809 0.144 Uiso 1 1 calc R . .
C8 C 0.0364(7) -0.3362(6) 0.0826(2) 0.135(3) Uani 1 1 d DU . .
H8A H 0.0904 -0.2954 0.0704 0.162 Uiso 1 1 calc R . .
H8B H 0.0697 -0.4055 0.0878 0.162 Uiso 1 1 calc R . .
C9 C 0.5494(4) -0.2526(4) 0.04804(14) 0.0767(13) Uani 1 1 d . . .
H9A H 0.4728 -0.2667 0.0538 0.092 Uiso 1 1 calc R . .
H9B H 0.5495 -0.2420 0.0242 0.092 Uiso 1 1 calc R . .
C10 C -0.0385(6) -0.4192(4) 0.03176(13) 0.0856(15) Uani 1 1 d . . .
H10A H -0.1006 -0.4130 0.0160 0.128 Uiso 1 1 calc R . .
H10B H -0.0293 -0.4930 0.0382 0.128 Uiso 1 1 calc R . .
H10C H 0.0284 -0.3944 0.0219 0.128 Uiso 1 1 calc R . .
C11 C 0.2206(4) -0.3984(4) 0.21742(14) 0.0777(13) Uani 1 1 d . . .
H11A H 0.2759 -0.4549 0.2205 0.093 Uiso 1 1 calc R . .
H11B H 0.1684 -0.4046 0.2351 0.093 Uiso 1 1 calc R . .
C12 C 0.3128(6) 0.4937(4) 0.0707(2) 0.116(3) Uani 1 1 d . . .
H12A H 0.2586 0.5486 0.0654 0.175 Uiso 1 1 calc R . .
H12B H 0.3854 0.5173 0.0645 0.175 Uiso 1 1 calc R . .
H12C H 0.3144 0.4794 0.0941 0.175 Uiso 1 1 calc R . .
C13 C 0.0165(6) -0.2785(4) 0.11452(14) 0.0937(18) Uani 1 1 d . . .
H13A H -0.0300 -0.3224 0.1283 0.112 Uiso 1 1 calc R . .
H13B H 0.0873 -0.2665 0.1266 0.112 Uiso 1 1 calc R . .
C14 C -0.0807(4) 0.3436(3) 0.09339(13) 0.0682(11) Uani 1 1 d . . .
H14A H -0.1377 0.3735 0.1067 0.102 Uiso 1 1 calc R . .
H14B H -0.0812 0.3798 0.0724 0.102 Uiso 1 1 calc R . .
H14C H -0.0089 0.3525 0.1046 0.102 Uiso 1 1 calc R . .
C15 C 0.5229(4) 0.4393(3) 0.18135(10) 0.0612(10) Uani 1 1 d . . .
H15A H 0.5778 0.4259 0.1993 0.073 Uiso 1 1 calc R . .
H15B H 0.4490 0.4386 0.1904 0.073 Uiso 1 1 calc R . .
C16 C 0.2254(4) 0.2876(3) 0.25234(13) 0.0670(11) Uani 1 1 d . . .
H16A H 0.2577 0.3560 0.2582 0.100 Uiso 1 1 calc R . .
H16B H 0.1751 0.2660 0.2690 0.100 Uiso 1 1 calc R . .
H16C H 0.1852 0.2933 0.2313 0.100 Uiso 1 1 calc R . .
C17 C 0.2469(4) -0.2933(3) -0.00469(13) 0.0684(11) Uani 1 1 d . . .
H17A H 0.2554 -0.3141 0.0185 0.082 Uiso 1 1 calc R . .
H17B H 0.1719 -0.3131 -0.0125 0.082 Uiso 1 1 calc R . .
C18 C 0.5881(4) -0.1494(3) 0.06506(12) 0.0631(10) Uani 1 1 d . . .
H18A H 0.5853 -0.1581 0.0889 0.076 Uiso 1 1 calc R . .
H18B H 0.6652 -0.1352 0.0599 0.076 Uiso 1 1 calc R . .
C19 C 0.2779(3) -0.2913(3) 0.21993(12) 0.0603(10) Uani 1 1 d . . .
H19A H 0.3205 -0.2861 0.2409 0.072 Uiso 1 1 calc R . .
H19B H 0.3291 -0.2836 0.2021 0.072 Uiso 1 1 calc R . .
C20 C 0.3298(4) -0.3555(4) -0.02416(14) 0.0795(14) Uani 1 1 d . . .
H20A H 0.3170 -0.4310 -0.0215 0.119 Uiso 1 1 calc R . .
H20B H 0.4044 -0.3381 -0.0162 0.119 Uiso 1 1 calc R . .
H20C H 0.3209 -0.3369 -0.0472 0.119 Uiso 1 1 calc R . .
C21 C 0.5175(3) -0.0565(3) 0.05442(10) 0.0557(9) Uani 1 1 d . . .
H21A H 0.5222 -0.0462 0.0307 0.067 Uiso 1 1 calc R . .
H21B H 0.4401 -0.0714 0.0590 0.067 Uiso 1 1 calc R . .
C22 C 0.6383(4) -0.1378(3) 0.17219(11) 0.0599(10) Uani 1 1 d . . .
H22A H 0.6418 -0.2081 0.1820 0.090 Uiso 1 1 calc R . .
H22B H 0.7129 -0.1122 0.1691 0.090 Uiso 1 1 calc R . .
H22C H 0.5980 -0.1414 0.1511 0.090 Uiso 1 1 calc R . .
C23 C 0.2238(3) 0.2154(3) 0.01591(8) 0.0428(7) Uani 1 1 d . . .
H23A H 0.2026 0.2875 0.0090 0.051 Uiso 1 1 calc R . .
H23B H 0.2404 0.1744 -0.0037 0.051 Uiso 1 1 calc R . .
C24 C 0.4868(2) 0.0693(3) 0.23945(8) 0.0416(7) Uani 1 1 d . . .
H24A H 0.4956 0.1260 0.2559 0.050 Uiso 1 1 calc R . .
H24B H 0.5336 0.0094 0.2468 0.050 Uiso 1 1 calc R . .
C25 C -0.1360(4) 0.2262(3) 0.19663(10) 0.0588(10) Uani 1 1 d . . .
H25A H -0.1377 0.2714 0.2159 0.088 Uiso 1 1 calc R . .
H25B H -0.2110 0.2135 0.1881 0.088 Uiso 1 1 calc R . .
H25C H -0.0940 0.2610 0.1799 0.088 Uiso 1 1 calc R . .
C26 C 0.0196(2) -0.0647(3) 0.22518(9) 0.0439(8) Uani 1 1 d . . .
H26A H 0.0123 -0.1404 0.2304 0.053 Uiso 1 1 calc R . .
H26B H -0.0251 -0.0244 0.2404 0.053 Uiso 1 1 calc R . .
C27 C 0.6127(2) 0.2215(3) 0.10908(8) 0.0369(7) Uani 1 1 d . . .
H27A H 0.6713 0.1762 0.1008 0.044 Uiso 1 1 calc R . .
H27B H 0.6417 0.2942 0.1109 0.044 Uiso 1 1 calc R . .
C28 C 0.0260(2) 0.0046(3) 0.04906(8) 0.0383(7) Uani 1 1 d . . .
H28A H 0.0158 -0.0695 0.0480 0.046 Uiso 1 1 calc R . .
C29 C -0.0133(2) -0.1236(3) 0.16574(9) 0.0445(8) Uani 1 1 d . . .
H29A H 0.0187 -0.1893 0.1717 0.053 Uiso 1 1 calc R . .
C30 C 0.2588(3) -0.1714(3) -0.00708(9) 0.0495(8) Uani 1 1 d . . .
H30A H 0.3329 -0.1497 0.0011 0.059 Uiso 1 1 calc R . .
H30B H 0.2492 -0.1487 -0.0301 0.059 Uiso 1 1 calc R . .
C31 C -0.1114(2) 0.0686(2) 0.14769(8) 0.0367(7) Uani 1 1 d . . .
H31A H -0.1453 0.1336 0.1419 0.044 Uiso 1 1 calc R . .
C32 C -0.1346(2) 0.0122(3) 0.08740(8) 0.0373(7) Uani 1 1 d . . .
H32A H -0.1542 -0.0555 0.0767 0.045 Uiso 1 1 calc R . .
H32B H -0.2009 0.0571 0.0867 0.045 Uiso 1 1 calc R . .
C33 C 0.3946(3) 0.1301(3) 0.04341(8) 0.0406(7) Uani 1 1 d . . .
H33A H 0.3780 0.0690 0.0309 0.049 Uiso 1 1 calc R . .
C34 C 0.3543(3) 0.3114(3) 0.05795(9) 0.0423(7) Uani 1 1 d . . .
C35 C 0.5122(2) 0.2165(3) 0.19754(8) 0.0392(7) Uani 1 1 d . . .
H35A H 0.4837 0.2646 0.2127 0.047 Uiso 1 1 calc R . .
C36 C 0.1683(2) 0.0737(3) 0.23813(8) 0.0413(7) Uani 1 1 d . . .
H36A H 0.1114 0.1233 0.2411 0.050 Uiso 1 1 calc R . .
C37 C 0.3379(2) -0.0719(3) 0.22945(8) 0.0395(7) Uani 1 1 d . . .
H37A H 0.3948 -0.1216 0.2268 0.047 Uiso 1 1 calc R . .
C38 C 0.1718(3) -0.1199(3) 0.01323(9) 0.0453(8) Uani 1 1 d . . .
H38A H 0.0980 -0.1396 0.0044 0.054 Uiso 1 1 calc R . .
H38B H 0.1796 -0.1455 0.0360 0.054 Uiso 1 1 calc R . .
C39 C 0.1113(2) 0.0522(3) 0.03150(8) 0.0379(7) Uani 1 1 d . . .
C40 C 0.2269(2) -0.1053(3) 0.22580(8) 0.0391(7) Uani 1 1 d . . .
C41 C -0.0277(2) 0.1763(3) 0.06936(8) 0.0382(7) Uani 1 1 d . . .
C42 C 0.4461(3) 0.3112(3) 0.07992(8) 0.0406(7) Uani 1 1 d . . .
H42A H 0.4637 0.3730 0.0920 0.049 Uiso 1 1 calc R . .
C43 C 0.5128(2) 0.2201(2) 0.08443(7) 0.0341(6) Uani 1 1 d . . .
C44 C -0.0485(3) -0.1061(3) 0.13283(9) 0.0423(7) Uani 1 1 d . . .
C45 C 0.4858(3) 0.1288(3) 0.06594(8) 0.0384(7) Uani 1 1 d . . .
C46 C 0.5966(2) 0.0756(2) 0.15219(8) 0.0369(7) Uani 1 1 d . . .
H46A H 0.6245 0.0273 0.1370 0.044 Uiso 1 1 calc R . .
C47 C -0.0251(2) -0.0452(3) 0.18999(8) 0.0389(7) Uani 1 1 d . . .
C48 C 0.0572(3) 0.2242(3) 0.05191(8) 0.0396(7) Uani 1 1 d . . .
H48A H 0.0668 0.2983 0.0529 0.048 Uiso 1 1 calc R . .
C49 C 0.1410(2) -0.0318(3) 0.23016(8) 0.0389(7) Uani 1 1 d . . .
C50 C -0.0754(2) 0.0517(3) 0.18035(8) 0.0389(7) Uani 1 1 d . . .
C51 C 0.3655(2) 0.0336(3) 0.23700(7) 0.0377(7) Uani 1 1 d . . .
C52 C 0.5694(2) 0.0390(2) 0.18342(8) 0.0372(7) Uani 1 1 d . . .
C53 C 0.3277(2) 0.2207(3) 0.03914(8) 0.0393(7) Uani 1 1 d . . .
C54 C 0.2794(3) 0.1067(3) 0.24179(8) 0.0414(7) Uani 1 1 d . . .
C55 C -0.0984(2) -0.0088(2) 0.12333(8) 0.0350(6) Uani 1 1 d . . .
C56 C 0.5249(2) 0.1097(3) 0.20630(8) 0.0373(7) Uani 1 1 d . . .
C57 C 0.5414(2) 0.2535(3) 0.16642(8) 0.0381(7) Uani 1 1 d . . .
C58 C 0.1272(2) 0.1630(3) 0.03313(8) 0.0391(7) Uani 1 1 d . . .
C59 C -0.0443(2) 0.0667(3) 0.06819(7) 0.0358(6) Uani 1 1 d . . .
C60 C 0.5831(2) 0.1824(3) 0.14323(7) 0.0349(6) Uani 1 1 d . . .

loop_
_atom_site_aniso_label
_atom_site_aniso_U_11
_atom_site_aniso_U_22
_atom_site_aniso_U_33
_atom_site_aniso_U_23
_atom_site_aniso_U_13
_atom_site_aniso_U_12
O1 0.0780(17) 0.0398(14) 0.0680(17) -0.0070(12) -0.0087(13) 0.0161(13)
O2 0.0417(12) 0.0496(14) 0.0628(15) -0.0095(11) -0.0012(11) -0.0013(10)
O3 0.0621(15) 0.0397(14) 0.0838(19) 0.0011(12) -0.0263(14) 0.0114(12)
O4 0.0501(12) 0.0320(12) 0.0596(14) -0.0033(10) 0.0076(11) 0.0033(10)
O5 0.0345(11) 0.0448(14) 0.0751(17) 0.0067(12) -0.0110(11) 0.0015(10)
O6 0.0532(13) 0.0427(13) 0.0537(14) -0.0122(11) -0.0123(11) 0.0129(11)
O7 0.0654(14) 0.0381(12) 0.0405(12) -0.0022(10) -0.0016(10) 0.0080(11)
O8 0.0462(12) 0.0385(13) 0.0594(15) 0.0079(10) 0.0033(10) 0.0006(10)
O9 0.0476(12) 0.0519(14) 0.0453(13) -0.0046(10) -0.0094(10) 0.0105(11)
O10 0.0399(11) 0.0473(13) 0.0474(13) -0.0080(10) -0.0008(9) 0.0017(10)
C1 0.267(12) 0.082(4) 0.148(7) 0.013(4) -0.107(8) -0.061(6)
C2 0.108(4) 0.067(3) 0.152(6) -0.008(4) 0.011(4) 0.011(3)
C3 0.213(8) 0.045(3) 0.068(3) -0.005(2) 0.034(4) 0.009(3)
C4 0.207(8) 0.125(6) 0.092(4) -0.047(4) -0.051(5) 0.076(6)
C5 0.248(10) 0.058(3) 0.071(4) 0.002(3) 0.036(5) -0.019(4)
C6 0.155(7) 0.143(7) 0.082(4) -0.018(4) 0.006(4) 0.013(5)
C7 0.150(6) 0.069(4) 0.137(6) -0.007(4) -0.057(5) 0.014(4)
C8 0.185(6) 0.095(4) 0.123(5) -0.016(4) -0.032(5) 0.064(5)
C9 0.084(3) 0.055(3) 0.091(3) -0.009(2) 0.006(3) 0.000(2)
C10 0.140(5) 0.054(3) 0.062(3) -0.004(2) -0.001(3) 0.012(3)
C11 0.078(3) 0.056(3) 0.098(4) 0.002(2) -0.012(3) 0.006(2)
C12 0.117(4) 0.051(3) 0.175(7) -0.021(3) -0.071(4) 0.034(3)
C13 0.133(5) 0.063(3) 0.083(3) -0.010(2) -0.026(3) 0.042(3)
C14 0.075(3) 0.040(2) 0.090(3) -0.016(2) 0.020(2) -0.0084(19)
C15 0.091(3) 0.042(2) 0.051(2) -0.0059(16) 0.009(2) 0.0113(19)
C16 0.058(2) 0.051(2) 0.090(3) -0.009(2) -0.016(2) 0.0087(18)
C17 0.072(3) 0.055(2) 0.080(3) 0.000(2) 0.021(2) 0.006(2)
C18 0.063(2) 0.056(2) 0.070(3) -0.0048(19) -0.0047(19) 0.0048(19)
C19 0.0418(18) 0.053(2) 0.086(3) -0.0007(19) -0.0043(18) 0.0076(16)
C20 0.087(3) 0.057(3) 0.097(4) -0.010(2) 0.027(3) 0.005(2)
C21 0.062(2) 0.047(2) 0.057(2) -0.0129(16) -0.0071(17) 0.0079(17)
C22 0.079(3) 0.0365(19) 0.064(2) 0.0017(17) 0.005(2) 0.0062(18)
C23 0.0389(16) 0.0485(19) 0.0401(17) 0.0078(14) -0.0065(13) -0.0023(14)
C24 0.0289(14) 0.0523(19) 0.0431(17) 0.0057(14) -0.0041(12) -0.0029(13)
C25 0.070(2) 0.048(2) 0.057(2) -0.0137(17) -0.0148(18) 0.0134(18)
C26 0.0288(14) 0.054(2) 0.0494(18) 0.0122(15) 0.0015(13) 0.0023(13)
C27 0.0302(14) 0.0380(16) 0.0422(16) -0.0021(13) -0.0010(12) -0.0006(12)
C28 0.0342(14) 0.0360(16) 0.0437(17) -0.0033(13) -0.0082(12) 0.0002(12)
C29 0.0314(14) 0.0387(17) 0.063(2) 0.0113(15) -0.0068(14) 0.0019(13)
C30 0.0449(17) 0.054(2) 0.0495(19) -0.0046(16) -0.0017(14) 0.0046(15)
C31 0.0259(13) 0.0349(16) 0.0488(18) 0.0024(13) -0.0054(12) 0.0031(11)
C32 0.0275(13) 0.0360(16) 0.0479(17) -0.0018(13) -0.0043(12) -0.0002(12)
C33 0.0417(16) 0.0436(18) 0.0363(16) -0.0030(13) -0.0027(12) -0.0027(14)
C34 0.0386(15) 0.0368(17) 0.0510(19) 0.0067(14) -0.0033(13) 0.0011(13)
C35 0.0331(14) 0.0469(19) 0.0372(16) -0.0032(13) -0.0040(12) 0.0023(13)
C36 0.0319(14) 0.0525(19) 0.0394(16) 0.0039(14) -0.0008(12) 0.0046(13)
C37 0.0306(14) 0.0459(18) 0.0417(17) 0.0079(13) -0.0030(12) 0.0020(13)
C38 0.0470(17) 0.0443(18) 0.0438(18) -0.0033(14) -0.0060(14) 0.0022(14)
C39 0.0316(14) 0.0435(18) 0.0379(16) -0.0014(13) -0.0055(12) 0.0006(12)
C40 0.0312(14) 0.0427(18) 0.0429(17) 0.0083(13) -0.0064(12) 0.0010(12)
C41 0.0367(15) 0.0367(16) 0.0406(16) -0.0025(13) -0.0069(12) 0.0040(12)
C42 0.0402(15) 0.0343(16) 0.0469(18) 0.0013(13) -0.0033(13) -0.0016(13)
C43 0.0303(13) 0.0371(16) 0.0351(15) 0.0012(12) 0.0024(11) -0.0008(11)
C44 0.0376(15) 0.0351(17) 0.0535(19) -0.0002(14) -0.0053(14) 0.0028(13)
C45 0.0376(15) 0.0400(17) 0.0376(16) -0.0005(13) 0.0012(12) 0.0038(13)
C46 0.0317(14) 0.0356(16) 0.0432(17) -0.0023(13) -0.0025(12) 0.0009(12)
C47 0.0249(13) 0.0450(18) 0.0466(17) 0.0078(14) -0.0030(12) -0.0045(12)
C48 0.0393(15) 0.0346(16) 0.0443(17) 0.0016(13) -0.0069(13) -0.0020(13)
C49 0.0302(14) 0.0495(18) 0.0367(16) 0.0107(13) -0.0037(12) 0.0018(13)
C50 0.0249(13) 0.0428(17) 0.0486(18) 0.0005(14) -0.0040(12) -0.0020(12)
C51 0.0296(14) 0.0487(18) 0.0343(15) 0.0081(13) -0.0056(11) -0.0001(13)
C52 0.0289(13) 0.0358(16) 0.0463(17) 0.0032(13) -0.0054(12) -0.0009(12)
C53 0.0348(15) 0.0468(18) 0.0362(16) 0.0091(13) -0.0010(12) -0.0049(13)
C54 0.0369(15) 0.0484(19) 0.0383(16) 0.0014(13) -0.0043(12) -0.0006(13)
C55 0.0229(12) 0.0363(16) 0.0453(17) 0.0023(13) -0.0043(11) -0.0025(11)
C56 0.0236(12) 0.0451(17) 0.0425(17) 0.0043(13) -0.0079(11) -0.0035(12)
C57 0.0360(14) 0.0350(16) 0.0426(17) -0.0001(13) -0.0079(12) 0.0005(12)
C58 0.0332(14) 0.0439(18) 0.0392(16) 0.0021(13) -0.0120(12) -0.0017(13)
C59 0.0290(13) 0.0404(17) 0.0373(16) -0.0024(12) -0.0086(11) 0.0016(12)
C60 0.0251(12) 0.0404(16) 0.0387(16) -0.0015(12) -0.0050(11) -0.0015(11)

loop_
_atom_type_symbol
_atom_type_description
_atom_type_scat_dispersion_real
_atom_type_scat_dispersion_imag
_atom_type_scat_source
C C 0.0181 0.0091 'International Tables Vol C Tables 4.2.6.8 and 6.1.1.4'
H H 0.0000 0.0000 'International Tables Vol C Tables 4.2.6.8 and 6.1.1.4'
O O 0.0492 0.0322 'International Tables Vol C Tables 4.2.6.8 and 6.1.1.4'

loop_
_geom_angle_atom_site_label_1
_geom_angle_atom_site_label_2
_geom_angle_atom_site_label_3
_geom_angle
_geom_angle_site_symmetry_1
_geom_angle_site_symmetry_3
_geom_angle_publ_flag
C44 O1 C13 121.0(3) . . ?
C54 O2 C16 117.0(3) . . ?
C34 O3 C12 116.7(3) . . ?
C41 O4 C14 117.8(3) . . ?
C40 O5 C19 118.5(3) . . ?
C45 O6 C21 115.9(2) . . ?
C57 O7 C15 117.9(3) . . ?
C52 O8 C22 117.5(3) . . ?
C50 O9 C25 117.2(3) . . ?
C39 O10 C38 116.6(3) . . ?
C7 C1 H1A 109.5 . . ?
C7 C1 H1B 109.5 . . ?
H1A C1 H1B 109.5 . . ?
C7 C1 H1C 109.5 . . ?
H1A C1 H1C 109.5 . . ?
H1B C1 H1C 109.5 . . ?
C9 C2 H2A 109.5 . . ?
C9 C2 H2B 109.5 . . ?
H2A C2 H2B 109.5 . . ?
C9 C2 H2C 109.5 . . ?
H2A C2 H2C 109.5 . . ?
H2B C2 H2C 109.5 . . ?
C5 C3 C15 116.2(5) . . ?
C5 C3 H3A 108.2 . . ?
C15 C3 H3A 108.2 . . ?
C5 C3 H3B 108.2 . . ?
C15 C3 H3B 108.2 . . ?
H3A C3 H3B 107.4 . . ?
C8 C4 C10 113.6(7) . . ?
C8 C4 H4A 108.9 . . ?
C10 C4 H4A 108.9 . . ?
C8 C4 H4B 108.9 . . ?
C10 C4 H4B 108.9 . . ?
H4A C4 H4B 107.7 . . ?
C6 C5 C3 111.8(6) . . ?
C6 C5 H5A 109.3 . . ?
C3 C5 H5A 109.3 . . ?
C6 C5 H5B 109.3 . . ?
C3 C5 H5B 109.3 . . ?
H5A C5 H5B 107.9 . . ?
C5 C6 H6A 109.5 . . ?
C5 C6 H6B 109.5 . . ?
H6A C6 H6B 109.5 . . ?
C5 C6 H6C 109.5 . . ?
H6A C6 H6C 109.5 . . ?
H6B C6 H6C 109.5 . . ?
C11 C7 C1 115.7(6) . . ?
C11 C7 H7A 108.4 . . ?
C1 C7 H7A 108.4 . . ?
C11 C7 H7B 108.4 . . ?
C1 C7 H7B 108.4 . . ?
H7A C7 H7B 107.4 . . ?
C4 C8 C13 115.4(7) . . ?
C4 C8 H8A 108.4 . . ?
C13 C8 H8A 108.4 . . ?
C4 C8 H8B 108.4 . . ?
C13 C8 H8B 108.4 . . ?
H8A C8 H8B 107.5 . . ?
C2 C9 C18 114.6(5) . . ?
C2 C9 H9A 108.6 . . ?
C18 C9 H9A 108.6 . . ?
C2 C9 H9B 108.6 . . ?
C18 C9 H9B 108.6 . . ?
H9A C9 H9B 107.6 . . ?
C4 C10 H10A 109.5 . . ?
C4 C10 H10B 109.5 . . ?
H10A C10 H10B 109.5 . . ?
C4 C10 H10C 109.5 . . ?
H10A C10 H10C 109.5 . . ?
H10B C10 H10C 109.5 . . ?
C7 C11 C19 112.3(5) . . ?
C7 C11 H11A 109.1 . . ?
C19 C11 H11A 109.1 . . ?
C7 C11 H11B 109.1 . . ?
C19 C11 H11B 109.1 . . ?
H11A C11 H11B 107.9 . . ?
O3 C12 H12A 109.5 . . ?
O3 C12 H12B 109.5 . . ?
H12A C12 H12B 109.5 . . ?
O3 C12 H12C 109.5 . . ?
H12A C12 H12C 109.5 . . ?
H12B C12 H12C 109.5 . . ?
O1 C13 C8 110.1(5) . . ?
O1 C13 H13A 109.6 . . ?
C8 C13 H13A 109.6 . . ?
O1 C13 H13B 109.6 . . ?
C8 C13 H13B 109.6 . . ?
H13A C13 H13B 108.2 . . ?
O4 C14 H14A 109.5 . . ?
O4 C14 H14B 109.5 . . ?
H14A C14 H14B 109.5 . . ?
O4 C14 H14C 109.5 . . ?
H14A C14 H14C 109.5 . . ?
H14B C14 H14C 109.5 . . ?
O7 C15 C3 107.3(3) . . ?
O7 C15 H15A 110.3 . . ?
C3 C15 H15A 110.3 . . ?
O7 C15 H15B 110.3 . . ?
C3 C15 H15B 110.3 . . ?
H15A C15 H15B 108.5 . . ?
O2 C16 H16A 109.5 . . ?
O2 C16 H16B 109.5 . . ?
H16A C16 H16B 109.5 . . ?
O2 C16 H16C 109.5 . . ?
H16A C16 H16C 109.5 . . ?
H16B C16 H16C 109.5 . . ?
C20 C17 C30 114.4(4) . . ?
C20 C17 H17A 108.7 . . ?
C30 C17 H17A 108.7 . . ?
C20 C17 H17B 108.7 . . ?
C30 C17 H17B 108.7 . . ?
H17A C17 H17B 107.6 . . ?
C21 C18 C9 111.7(4) . . ?
C21 C18 H18A 109.3 . . ?
C9 C18 H18A 109.3 . . ?
C21 C18 H18B 109.3 . . ?
C9 C18 H18B 109.3 . . ?
H18A C18 H18B 107.9 . . ?
O5 C19 C11 109.0(3) . . ?
O5 C19 H19A 109.9 . . ?
C11 C19 H19A 109.9 . . ?
O5 C19 H19B 109.9 . . ?
C11 C19 H19B 109.9 . . ?
H19A C19 H19B 108.3 . . ?
C17 C20 H20A 109.5 . . ?
C17 C20 H20B 109.5 . . ?
H20A C20 H20B 109.5 . . ?
C17 C20 H20C 109.5 . . ?
H20A C20 H20C 109.5 . . ?
H20B C20 H20C 109.5 . . ?
O6 C21 C18 111.2(3) . . ?
O6 C21 H21A 109.4 . . ?
C18 C21 H21A 109.4 . . ?
O6 C21 H21B 109.4 . . ?
C18 C21 H21B 109.4 . . ?
H21A C21 H21B 108.0 . . ?
O8 C22 H22A 109.5 . . ?
O8 C22 H22B 109.5 . . ?
H22A C22 H22B 109.5 . . ?
O8 C22 H22C 109.5 . . ?
H22A C22 H22C 109.5 . . ?
H22B C22 H22C 109.5 . . ?
C58 C23 C53 110.7(3) . . ?
C58 C23 H23A 109.5 . . ?
C53 C23 H23A 109.5 . . ?
C58 C23 H23B 109.5 . . ?
C53 C23 H23B 109.5 . . ?
H23A C23 H23B 108.1 . . ?
C56 C24 C51 111.3(2) . . ?
C56 C24 H24A 109.4 . . ?
C51 C24 H24A 109.4 . . ?
C56 C24 H24B 109.4 . . ?
C51 C24 H24B 109.4 . . ?
H24A C24 H24B 108.0 . . ?
O9 C25 H25A 109.5 . . ?
O9 C25 H25B 109.5 . . ?
H25A C25 H25B 109.5 . . ?
O9 C25 H25C 109.5 . . ?
H25A C25 H25C 109.5 . . ?
H25B C25 H25C 109.5 . . ?
C47 C26 C49 112.3(3) . . ?
C47 C26 H26A 109.2 . . ?
C49 C26 H26A 109.2 . . ?
C47 C26 H26B 109.2 . . ?
C49 C26 H26B 109.2 . . ?
H26A C26 H26B 107.9 . . ?
C60 C27 C43 112.4(2) . . ?
C60 C27 H27A 109.1 . . ?
C43 C27 H27A 109.1 . . ?
C60 C27 H27B 109.1 . . ?
C43 C27 H27B 109.1 . . ?
H27A C27 H27B 107.8 . . ?
C59 C28 C39 120.9(3) . . ?
C59 C28 H28A 119.5 . . ?
C39 C28 H28A 119.5 . . ?
C44 C29 C47 121.6(3) . . ?
C44 C29 H29A 119.2 . . ?
C47 C29 H29A 119.2 . . ?
C38 C30 C17 108.8(3) . . ?
C38 C30 H30A 109.9 . . ?
C17 C30 H30A 109.9 . . ?
C38 C30 H30B 109.9 . . ?
C17 C30 H30B 109.9 . . ?
H30A C30 H30B 108.3 . . ?
C50 C31 C55 121.8(3) . . ?
C50 C31 H31A 119.1 . . ?
C55 C31 H31A 119.1 . . ?
C59 C32 C55 112.6(2) . . ?
C59 C32 H32A 109.1 . . ?
C55 C32 H32A 109.1 . . ?
C59 C32 H32B 109.1 . . ?
C55 C32 H32B 109.1 . . ?
H32A C32 H32B 107.8 . . ?
C53 C33 C45 121.5(3) . . ?
C53 C33 H33A 119.2 . . ?
C45 C33 H33A 119.2 . . ?
C42 C34 C53 120.4(3) . . ?
C42 C34 O3 123.6(3) . . ?
C53 C34 O3 116.0(3) . . ?
C56 C35 C57 121.2(3) . . ?
C56 C35 H35A 119.4 . . ?
C57 C35 H35A 119.4 . . ?
C49 C36 C54 121.1(3) . . ?
C49 C36 H36A 119.4 . . ?
C54 C36 H36A 119.4 . . ?
C51 C37 C40 121.6(3) . . ?
C51 C37 H37A 119.2 . . ?
C40 C37 H37A 119.2 . . ?
O10 C38 C30 110.3(3) . . ?
O10 C38 H38A 109.6 . . ?
C30 C38 H38A 109.6 . . ?
O10 C38 H38B 109.6 . . ?
C30 C38 H38B 109.6 . . ?
H38A C38 H38B 108.1 . . ?
O10 C39 C58 117.2(3) . . ?
O10 C39 C28 123.1(3) . . ?
C58 C39 C28 119.8(3) . . ?
O5 C40 C49 116.4(3) . . ?
O5 C40 C37 123.9(3) . . ?
C49 C40 C37 119.7(3) . . ?
C59 C41 O4 115.6(3) . . ?
C59 C41 C48 120.9(3) . . ?
O4 C41 C48 123.5(3) . . ?
C34 C42 C43 121.4(3) . . ?
C34 C42 H42A 119.3 . . ?
C43 C42 H42A 119.3 . . ?
C45 C43 C42 118.5(3) . . ?
C45 C43 C27 121.1(3) . . ?
C42 C43 C27 120.4(3) . . ?
O1 C44 C29 123.3(3) . . ?
O1 C44 C55 116.3(3) . . ?
C29 C44 C55 120.4(3) . . ?
O6 C45 C33 123.4(3) . . ?
O6 C45 C43 116.7(3) . . ?
C33 C45 C43 119.9(3) . . ?
C60 C46 C52 121.4(3) . . ?
C60 C46 H46A 119.3 . . ?
C52 C46 H46A 119.3 . . ?
C29 C47 C50 117.7(3) . . ?
C29 C47 C26 120.2(3) . . ?
C50 C47 C26 122.0(3) . . ?
C58 C48 C41 120.9(3) . . ?
C58 C48 H48A 119.6 . . ?
C41 C48 H48A 119.6 . . ?
C36 C49 C40 118.9(3) . . ?
C36 C49 C26 120.1(3) . . ?
C40 C49 C26 121.0(3) . . ?
C31 C50 O9 123.9(3) . . ?
C31 C50 C47 120.6(3) . . ?
O9 C50 C47 115.5(3) . . ?
C37 C51 C54 118.6(3) . . ?
C37 C51 C24 120.7(3) . . ?
C54 C51 C24 120.7(3) . . ?
O8 C52 C46 123.7(3) . . ?
O8 C52 C56 116.2(3) . . ?
C46 C52 C56 120.2(3) . . ?
C33 C53 C34 118.3(3) . . ?
C33 C53 C23 119.4(3) . . ?
C34 C53 C23 122.1(3) . . ?
O2 C54 C36 123.7(3) . . ?
O2 C54 C51 116.2(3) . . ?
C36 C54 C51 120.1(3) . . ?
C31 C55 C44 117.9(3) . . ?
C31 C55 C32 121.2(3) . . ?
C44 C55 C32 120.8(3) . . ?
C35 C56 C52 118.5(3) . . ?
C35 C56 C24 120.7(3) . . ?
C52 C56 C24 120.7(3) . . ?
O7 C57 C35 123.6(3) . . ?
O7 C57 C60 116.2(3) . . ?
C35 C57 C60 120.2(3) . . ?
C48 C58 C39 119.1(3) . . ?
C48 C58 C23 120.3(3) . . ?
C39 C58 C23 120.5(3) . . ?
C41 C59 C28 118.4(3) . . ?
C41 C59 C32 122.1(3) . . ?
C28 C59 C32 119.5(3) . . ?
C46 C60 C57 118.4(3) . . ?
C46 C60 C27 121.1(3) . . ?
C57 C60 C27 120.6(3) . . ?

loop_
_geom_bond_atom_site_label_1
_geom_bond_atom_site_label_2
_geom_bond_distance
_geom_bond_site_symmetry_2
_geom_bond_publ_flag
O1 C44 1.377(4) . ?
O1 C13 1.391(5) . ?
O2 C54 1.380(4) . ?
O2 C16 1.418(5) . ?
O3 C34 1.390(4) . ?
O3 C12 1.408(6) . ?
O4 C41 1.390(4) . ?
O4 C14 1.405(4) . ?
O5 C40 1.369(4) . ?
O5 C19 1.434(4) . ?
O6 C45 1.377(4) . ?
O6 C21 1.438(4) . ?
O7 C57 1.382(4) . ?
O7 C15 1.421(4) . ?
O8 C52 1.377(4) . ?
O8 C22 1.431(5) . ?
O9 C50 1.385(4) . ?
O9 C25 1.415(4) . ?
O10 C39 1.377(4) . ?
O10 C38 1.428(4) . ?
C1 C7 1.536(10) . ?
C1 H1A 0.9600 . ?
C1 H1B 0.9600 . ?
C1 H1C 0.9600 . ?
C2 C9 1.480(8) . ?
C2 H2A 0.9600 . ?
C2 H2B 0.9600 . ?
C2 H2C 0.9600 . ?
C3 C5 1.484(11) . ?
C3 C15 1.503(6) . ?
C3 H3A 0.9700 . ?
C3 H3B 0.9700 . ?
C4 C8 1.419(8) . ?
C4 C10 1.485(8) . ?
C4 H4A 0.9700 . ?
C4 H4B 0.9700 . ?
C5 C6 1.480(12) . ?
C5 H5A 0.9700 . ?
C5 H5B 0.9700 . ?
C6 H6A 0.9600 . ?
C6 H6B 0.9600 . ?
C6 H6C 0.9600 . ?
C7 C11 1.467(8) . ?
C7 H7A 0.9700 . ?
C7 H7B 0.9700 . ?
C8 C13 1.502(9) . ?
C8 H8A 0.9700 . ?
C8 H8B 0.9700 . ?
C9 C18 1.519(6) . ?
C9 H9A 0.9700 . ?
C9 H9B 0.9700 . ?
C10 H10A 0.9600 . ?
C10 H10B 0.9600 . ?
C10 H10C 0.9600 . ?
C11 C19 1.499(6) . ?
C11 H11A 0.9700 . ?
C11 H11B 0.9700 . ?
C12 H12A 0.9600 . ?
C12 H12B 0.9600 . ?
C12 H12C 0.9600 . ?
C13 H13A 0.9700 . ?
C13 H13B 0.9700 . ?
C14 H14A 0.9600 . ?
C14 H14B 0.9600 . ?
C14 H14C 0.9600 . ?
C15 H15A 0.9700 . ?
C15 H15B 0.9700 . ?
C16 H16A 0.9600 . ?
C16 H16B 0.9600 . ?
C16 H16C 0.9600 . ?
C17 C20 1.505(6) . ?
C17 C30 1.527(6) . ?
C17 H17A 0.9700 . ?
C17 H17B 0.9700 . ?
C18 C21 1.483(6) . ?
C18 H18A 0.9700 . ?
C18 H18B 0.9700 . ?
C19 H19A 0.9700 . ?
C19 H19B 0.9700 . ?
C20 H20A 0.9600 . ?
C20 H20B 0.9600 . ?
C20 H20C 0.9600 . ?
C21 H21A 0.9700 . ?
C21 H21B 0.9700 . ?
C22 H22A 0.9600 . ?
C22 H22B 0.9600 . ?
C22 H22C 0.9600 . ?
C23 C58 1.520(5) . ?
C23 C53 1.525(4) . ?
C23 H23A 0.9700 . ?
C23 H23B 0.9700 . ?
C24 C56 1.515(4) . ?
C24 C51 1.517(4) . ?
C24 H24A 0.9700 . ?
C24 H24B 0.9700 . ?
C25 H25A 0.9600 . ?
C25 H25B 0.9600 . ?
C25 H25C 0.9600 . ?
C26 C47 1.513(5) . ?
C26 C49 1.513(4) . ?
C26 H26A 0.9700 . ?
C26 H26B 0.9700 . ?
C27 C60 1.516(4) . ?
C27 C43 1.521(4) . ?
C27 H27A 0.9700 . ?
C27 H27B 0.9700 . ?
C28 C59 1.398(4) . ?
C28 C39 1.399(5) . ?
C28 H28A 0.9300 . ?
C29 C44 1.391(5) . ?
C29 C47 1.392(5) . ?
C29 H29A 0.9300 . ?
C30 C38 1.496(5) . ?
C30 H30A 0.9700 . ?
C30 H30B 0.9700 . ?
C31 C50 1.383(5) . ?
C31 C55 1.390(4) . ?
C31 H31A 0.9300 . ?
C32 C59 1.516(4) . ?
C32 C55 1.516(4) . ?
C32 H32A 0.9700 . ?
C32 H32B 0.9700 . ?
C33 C53 1.389(5) . ?
C33 C45 1.389(4) . ?
C33 H33A 0.9300 . ?
C34 C42 1.380(4) . ?
C34 C53 1.390(5) . ?
C35 C56 1.382(5) . ?
C35 C57 1.395(5) . ?
C35 H35A 0.9300 . ?
C36 C49 1.387(5) . ?
C36 C54 1.394(4) . ?
C36 H36A 0.9300 . ?
C37 C51 1.384(5) . ?
C37 C40 1.393(4) . ?
C37 H37A 0.9300 . ?
C38 H38A 0.9700 . ?
C38 H38B 0.9700 . ?
C39 C58 1.393(5) . ?
C40 C49 1.392(5) . ?
C41 C59 1.378(4) . ?
C41 C48 1.393(5) . ?
C42 C43 1.393(4) . ?
C42 H42A 0.9300 . ?
C43 C45 1.390(4) . ?
C44 C55 1.395(4) . ?
C46 C60 1.384(4) . ?
C46 C52 1.390(5) . ?
C46 H46A 0.9300 . ?
C47 C50 1.396(5) . ?
C48 C58 1.381(5) . ?
C48 H48A 0.9300 . ?
C51 C54 1.394(5) . ?
C52 C56 1.396(5) . ?
C57 C60 1.395(4) . ?

loop_
_cod_related_entry_id
_cod_related_entry_database
_cod_related_entry_code
1 ChemSpider 30653252
